data_2240018
loop_
_publ_author_name
'Lou, Benyong'

_publ_section_title
;
 Crystal structure of
 7-phenyl-7-(2,4,5-trimethyl-3,6-dioxocyclohexa-1,4-dien-1-yl)heptanoate
 1,3-dihydroxy-2-(hydroxymethyl)propan-2-aminium monohydrate: a new solid
 form of seratrodast
;
_journal_issue 10
_journal_name_full 'Acta Crystallographica Section E'
_journal_page_first 228
_journal_page_last 230
_journal_paper_doi 10.1107/S1600536814020625
_journal_volume 70
_journal_year 2014
_chemical_formula_iupac 'C4 H12 N O3 +, C22 H25 O4 -, H2 O'
_chemical_formula_moiety 'C4 H12 N O3 +, C22 H25 O4 -, H2 O'
_chemical_formula_sum 'C26 H39 N O8'
_chemical_formula_weight 493.58
_chemical_name_systematic
;
7-Phenyl-7-(2,4,5-trimethyl-3,6-dioxocyclohexa-1,4-dien-1-yl)heptanoate
1,3-dihydroxy-2-(hydroxymethyl)propan-2-aminium monohydrate
;
_space_group_IT_number 14
_symmetry_cell_setting monoclinic
_symmetry_space_group_name_Hall '-P 2ybc'
_symmetry_space_group_name_H-M 'P 1 21/c 1'
_atom_sites_solution_hydrogens geom
_atom_sites_solution_primary direct
_atom_sites_solution_secondary difmap
_audit_creation_method SHELXL-97
_cell_angle_alpha 90.00
_cell_angle_beta 94.223(7)
_cell_angle_gamma 90.00
_cell_formula_units_Z 4
_cell_length_a 23.506(9)
_cell_length_b 9.665(4)
_cell_length_c 11.344(5)
_cell_measurement_reflns_used 6295
_cell_measurement_temperature 293(2)
_cell_measurement_theta_max 27.5243
_cell_measurement_theta_min 2.1073
_cell_volume 2570.2(18)
_computing_cell_refinement
;
CrystalClear (Rigaku, 2000)
;
_computing_data_collection
;
CrystalClear (Rigaku, 2000)
;
_computing_data_reduction
;
CrystalClear (Rigaku, 2000)
;
_computing_molecular_graphics
;
Mercury (Macrae <i>et al.</i>,  2008)
;
_computing_publication_material
;
SHELXL97 (Sheldrick, 2008), PLATON (Spek, 2009) and
publcif (Westrip, 2010)
;
_computing_structure_refinement
;
SHELXL97 (Sheldrick, 2008)
;
_computing_structure_solution
;
SHELXS97 (Sheldrick, 2008)
;
_diffrn_ambient_temperature 293(2)
_diffrn_detector_area_resol_mean 28.5714
_diffrn_measured_fraction_theta_full 0.977
_diffrn_measured_fraction_theta_max 0.977
_diffrn_measurement_device_type 'Rigaku Mercury CCD'
_diffrn_measurement_method CCD_Profile_fitting
_diffrn_radiation_monochromator graphite
_diffrn_radiation_source 'fine-focus sealed tube'
_diffrn_radiation_type MoK\a
_diffrn_radiation_wavelength 0.71073
_diffrn_reflns_av_R_equivalents 0.0624
_diffrn_reflns_av_sigmaI/netI 0.0691
_diffrn_reflns_limit_h_max 30
_diffrn_reflns_limit_h_min -30
_diffrn_reflns_limit_k_max 12
_diffrn_reflns_limit_k_min -12
_diffrn_reflns_limit_l_max 14
_diffrn_reflns_limit_l_min -12
_diffrn_reflns_number 20028
_diffrn_reflns_theta_full 27.49
_diffrn_reflns_theta_max 27.49
_diffrn_reflns_theta_min 2.61
_exptl_absorpt_coefficient_mu 0.094
_exptl_absorpt_correction_T_max 1.0000
_exptl_absorpt_correction_T_min 0.5485
_exptl_absorpt_correction_type multi-scan
_exptl_absorpt_process_details
;
(CrystalClear; Rigaku, 2000)
;
_exptl_crystal_colour yellow
_exptl_crystal_density_diffrn 1.276
_exptl_crystal_density_method 'not measured'
_exptl_crystal_description prism
_exptl_crystal_F_000 1064
_exptl_crystal_size_max 0.20
_exptl_crystal_size_mid 0.20
_exptl_crystal_size_min 0.20
_refine_diff_density_max 0.553
_refine_diff_density_min -0.420
_refine_ls_extinction_method none
_refine_ls_goodness_of_fit_ref 1.098
_refine_ls_hydrogen_treatment constr
_refine_ls_matrix_type full
_refine_ls_number_parameters 319
_refine_ls_number_reflns 5762
_refine_ls_number_restraints 0
_refine_ls_restrained_S_all 1.098
_refine_ls_R_factor_all 0.1284
_refine_ls_R_factor_gt 0.0736
_refine_ls_shift/su_max 0.000
_refine_ls_shift/su_mean 0.000
_refine_ls_structure_factor_coef Fsqd
_refine_ls_weighting_details 'calc w=1/[\s^2^(Fo^2^)+(0.1567P)^2^] where P=(Fo^2^+2Fc^2^)/3'
_refine_ls_weighting_scheme calc
_refine_ls_wR_factor_gt 0.2085
_refine_ls_wR_factor_ref 0.2880
_reflns_number_gt 3564
_reflns_number_total 5762
_reflns_threshold_expression >2sigma(I)
_cod_data_source_file su2780sup1.cif
_cod_data_source_block I
_cod_original_cell_volume 2570.0(17)
_cod_original_sg_symbol_H-M 'P 21/c'
_cod_database_code 2240018
_cod_database_fobs_code 2240018

loop_
_symmetry_equiv_pos_as_xyz
'x, y, z'
'-x, y+1/2, -z+1/2'
'-x, -y, -z'
'x, -y-1/2, z-1/2'

loop_
_atom_site_type_symbol
_atom_site_label
_atom_site_fract_x
_atom_site_fract_y
_atom_site_fract_z
_atom_site_U_iso_or_equiv
_atom_site_adp_type
_atom_site_calc_flag
_atom_site_refinement_flags
_atom_site_occupancy
_atom_site_symmetry_multiplicity
O O1 0.38025(10) 0.4145(2) 0.4397(2) 0.0447(6) Uani d . 1 1
O O2 0.38047(12) 0.4204(3) 0.6328(2) 0.0537(7) Uani d . 1 1
O O3 0.09684(12) 0.0531(3) 0.8988(3) 0.0749(9) Uani d . 1 1
O O4 0.25430(13) -0.0713(4) 1.2339(3) 0.0789(10) Uani d . 1 1
O O5 0.44774(10) 0.5677(2) 0.17616(18) 0.0408(6) Uani d . 1 1
O O6 0.44283(9) 0.6368(2) 0.49902(17) 0.0389(6) Uani d . 1 1
O O7 0.42596(11) 0.9565(2) 0.43874(19) 0.0482(6) Uani d . 1 1
O O8 0.42283(9) 0.2989(2) 0.8260(2) 0.0440(6) Uani d . 1 1
H H8B 0.4079 0.3136 0.7498 0.053 Uiso d R 1 1
H H1C 0.5077 0.7821 0.1992 0.053 Uiso d R 1 1
H H7A 0.4222 1.0380 0.3969 0.053 Uiso d R 1 1
H H1B 0.4962 0.9171 0.2650 0.053 Uiso d R 1 1
H H1A 0.4590 0.8684 0.1637 0.053 Uiso d R 1 1
H H8A 0.4059 0.2252 0.8599 0.053 Uiso d R 1 1
H H5 0.4389 0.5703 0.0917 0.053 Uiso d R 1 1
H H6 0.4274 0.5623 0.4592 0.053 Uiso d R 1 1
N N1 0.47892(10) 0.8382(3) 0.2369(2) 0.0333(6) Uani d . 1 1
C C1 0.36324(13) 0.3727(3) 0.5360(3) 0.0339(7) Uani d . 1 1
C C2 0.31629(15) 0.2633(4) 0.5285(3) 0.0469(8) Uani d . 1 1
H H2A 0.2801 0.3087 0.5001 0.056 Uiso calc R 1 1
H H2B 0.3254 0.1944 0.4681 0.056 Uiso calc R 1 1
C C3 0.30659(14) 0.1871(4) 0.6411(3) 0.0470(8) Uani d . 1 1
H H3A 0.3018 0.2554 0.7047 0.056 Uiso calc R 1 1
H H3B 0.3408 0.1309 0.6644 0.056 Uiso calc R 1 1
C C4 0.25457(15) 0.0926(4) 0.6304(3) 0.0465(8) Uani d . 1 1
H H4A 0.2204 0.1495 0.6080 0.056 Uiso calc R 1 1
H H4B 0.2592 0.0259 0.5656 0.056 Uiso calc R 1 1
C C5 0.24405(15) 0.0123(4) 0.7421(3) 0.0502(9) Uani d . 1 1
H H5A 0.2750 -0.0560 0.7580 0.060 Uiso calc R 1 1
H H5B 0.2448 0.0769 0.8099 0.060 Uiso calc R 1 1
C C6 0.18728(15) -0.0623(4) 0.7312(3) 0.0475(9) Uani d . 1 1
H H6A 0.1567 0.0078 0.7184 0.057 Uiso calc R 1 1
H H6B 0.1861 -0.1212 0.6597 0.057 Uiso calc R 1 1
C C7 0.17374(14) -0.1507(4) 0.8334(3) 0.0452(8) Uani d . 1 1
H H7 0.2046 -0.2222 0.8397 0.054 Uiso calc R 1 1
C C8 0.11810(13) -0.2336(4) 0.8148(3) 0.0412(8) Uani d . 1 1
C C9 0.08118(15) -0.2237(4) 0.7166(4) 0.0566(10) Uani d . 1 1
H H9 0.0876 -0.1562 0.6581 0.068 Uiso calc R 1 1
C C10 0.03397(16) -0.3118(5) 0.7012(5) 0.0725(13) Uani d . 1 1
H H10 0.0092 -0.3051 0.6314 0.087 Uiso calc R 1 1
C C13 0.10716(18) -0.3320(5) 0.8987(4) 0.0670(12) Uani d . 1 1
H H13 0.1327 -0.3426 0.9670 0.080 Uiso calc R 1 1
C C12 0.0590(2) -0.4157(5) 0.8836(5) 0.0860(16) Uani d . 1 1
H H12 0.0512 -0.4800 0.9437 0.103 Uiso calc R 1 1
C C11 0.02316(17) -0.4075(5) 0.7856(5) 0.0689(12) Uani d . 1 1
H H11 -0.0090 -0.4671 0.7752 0.083 Uiso calc R 1 1
C C14 0.17815(13) -0.0778(3) 0.9519(3) 0.0397(8) Uani d . 1 1
C C15 0.13375(14) 0.0248(4) 0.9771(3) 0.0463(9) Uani d . 1 1
C C16 0.13441(16) 0.0942(4) 1.0924(4) 0.0531(9) Uani d . 1 1
C C19 0.22057(13) -0.1042(4) 1.0361(3) 0.0426(8) Uani d . 1 1
C C18 0.21906(15) -0.0386(4) 1.1559(3) 0.0494(9) Uani d . 1 1
C C17 0.17570(17) 0.0652(4) 1.1788(4) 0.0555(10) Uani d . 1 1
C C20 0.27017(17) -0.1961(4) 1.0232(4) 0.0655(11) Uani d . 1 1
H H20A 0.2645 -0.2481 0.9491 0.098 Uiso calc R 1 1
H H20B 0.2740 -0.2607 1.0898 0.098 Uiso calc R 1 1
H H20C 0.3049 -0.1401 1.0220 0.098 Uiso calc R 1 1
C C21 0.0871(2) 0.1955(6) 1.1065(5) 0.0896(16) Uani d . 1 1
H H21A 0.0928 0.2408 1.1838 0.134 Uiso calc R 1 1
H H21B 0.0505 0.1466 1.1011 0.134 Uiso calc R 1 1
H H21C 0.0871 0.2653 1.0439 0.134 Uiso calc R 1 1
C C22 0.1798(2) 0.1297(6) 1.2988(4) 0.0891(17) Uani d . 1 1
H H22A 0.2194 0.1556 1.3207 0.134 Uiso calc R 1 1
H H22B 0.1669 0.0634 1.3565 0.134 Uiso calc R 1 1
H H22C 0.1556 0.2125 1.2979 0.134 Uiso calc R 1 1
C C23 0.47623(12) 0.6918(3) 0.4125(2) 0.0319(6) Uani d . 1 1
H H23A 0.4992 0.6168 0.3801 0.038 Uiso calc R 1 1
H H23B 0.5029 0.7612 0.4494 0.038 Uiso calc R 1 1
C C24 0.40803(12) 0.6541(3) 0.2309(3) 0.0346(7) Uani d . 1 1
H H24A 0.3833 0.5965 0.2781 0.042 Uiso calc R 1 1
H H24B 0.3834 0.7023 0.1693 0.042 Uiso calc R 1 1
C C25 0.39738(13) 0.8612(3) 0.3592(3) 0.0392(7) Uani d . 1 1
H H25A 0.3773 0.9124 0.2930 0.047 Uiso calc R 1 1
H H25B 0.3686 0.8093 0.4008 0.047 Uiso calc R 1 1
C C26 0.43939(11) 0.7603(3) 0.3108(2) 0.0296(6) Uani d . 1 1

loop_
_atom_site_aniso_label
_atom_site_aniso_U_11
_atom_site_aniso_U_22
_atom_site_aniso_U_33
_atom_site_aniso_U_12
_atom_site_aniso_U_13
_atom_site_aniso_U_23
O1 0.0627(15) 0.0412(12) 0.0308(13) -0.0161(10) 0.0075(10) 0.0027(10)
O2 0.0810(18) 0.0487(14) 0.0311(13) -0.0191(12) 0.0032(12) -0.0005(11)
O3 0.0648(18) 0.090(2) 0.067(2) 0.0198(16) -0.0195(15) 0.0060(17)
O4 0.0712(19) 0.099(3) 0.062(2) -0.0058(17) -0.0235(15) 0.0159(18)
O5 0.0564(13) 0.0365(11) 0.0280(12) 0.0050(10) -0.0064(10) -0.0036(9)
O6 0.0626(14) 0.0380(12) 0.0156(10) -0.0120(10) -0.0012(9) 0.0025(9)
O7 0.0854(18) 0.0351(12) 0.0226(12) 0.0038(11) -0.0057(11) 0.0000(9)
O8 0.0505(13) 0.0447(13) 0.0368(13) -0.0080(10) 0.0037(10) -0.0006(10)
N1 0.0433(14) 0.0333(12) 0.0227(13) -0.0094(10) -0.0014(10) 0.0024(10)
C1 0.0450(17) 0.0294(14) 0.0279(17) 0.0010(12) 0.0072(13) 0.0024(12)
C2 0.052(2) 0.053(2) 0.0360(19) -0.0131(16) 0.0066(15) 0.0017(16)
C3 0.0459(18) 0.052(2) 0.044(2) -0.0116(15) 0.0043(15) 0.0099(16)
C4 0.0498(19) 0.052(2) 0.038(2) -0.0124(15) 0.0065(15) 0.0046(16)
C5 0.053(2) 0.057(2) 0.040(2) -0.0163(16) 0.0010(16) 0.0065(17)
C6 0.052(2) 0.056(2) 0.0357(19) -0.0158(16) 0.0109(15) -0.0008(16)
C7 0.0446(18) 0.053(2) 0.0377(19) -0.0103(15) 0.0033(14) -0.0009(16)
C8 0.0364(16) 0.0511(19) 0.0372(18) -0.0077(14) 0.0110(13) -0.0085(15)
C9 0.045(2) 0.066(2) 0.059(2) -0.0098(17) 0.0019(17) -0.006(2)
C10 0.043(2) 0.083(3) 0.089(3) -0.010(2) -0.015(2) -0.017(3)
C13 0.061(2) 0.081(3) 0.059(3) -0.031(2) 0.0041(19) 0.004(2)
C12 0.067(3) 0.073(3) 0.119(5) -0.032(2) 0.011(3) 0.008(3)
C11 0.044(2) 0.064(3) 0.099(4) -0.0171(19) 0.003(2) -0.012(3)
C14 0.0358(16) 0.0472(18) 0.0365(18) -0.0106(13) 0.0043(13) 0.0026(15)
C15 0.0420(18) 0.053(2) 0.043(2) -0.0035(15) -0.0028(15) 0.0080(16)
C16 0.056(2) 0.048(2) 0.057(2) -0.0016(16) 0.0137(18) -0.0014(18)
C19 0.0399(17) 0.0440(17) 0.044(2) -0.0069(13) 0.0005(14) 0.0041(15)
C18 0.0477(19) 0.055(2) 0.044(2) -0.0183(16) -0.0044(16) 0.0112(17)
C17 0.064(2) 0.054(2) 0.049(2) -0.0185(18) 0.0087(18) -0.0054(18)
C20 0.053(2) 0.060(2) 0.082(3) 0.0060(18) -0.003(2) 0.009(2)
C21 0.087(3) 0.082(4) 0.101(4) 0.029(3) 0.021(3) -0.009(3)
C22 0.120(4) 0.092(4) 0.058(3) -0.029(3) 0.025(3) -0.026(3)
C23 0.0401(15) 0.0323(14) 0.0224(15) -0.0022(12) -0.0033(12) 0.0006(12)
C24 0.0361(15) 0.0371(15) 0.0297(16) -0.0072(12) -0.0043(12) 0.0038(13)
C25 0.0427(17) 0.0362(16) 0.0385(18) 0.0011(13) 0.0009(13) 0.0006(14)
C26 0.0362(15) 0.0316(14) 0.0210(14) -0.0061(11) 0.0009(11) 0.0043(12)

loop_
_atom_type_symbol
_atom_type_description
_atom_type_scat_dispersion_real
_atom_type_scat_dispersion_imag
_atom_type_scat_source
C C 0.0033 0.0016 'International Tables Vol C Tables 4.2.6.8 and 6.1.1.4'
H H 0.0000 0.0000 'International Tables Vol C Tables 4.2.6.8 and 6.1.1.4'
N N 0.0061 0.0033 'International Tables Vol C Tables 4.2.6.8 and 6.1.1.4'
O O 0.0106 0.0060 'International Tables Vol C Tables 4.2.6.8 and 6.1.1.4'

loop_
_geom_angle_atom_site_label_1
_geom_angle_atom_site_label_2
_geom_angle_atom_site_label_3
_geom_angle
C24 O5 H5 108.4
C23 O6 H6 100.0
C25 O7 H7A 101.8
H8B O8 H8A 111.6
C26 N1 H1C 116.1
C26 N1 H1B 120.2
H1C N1 H1B 108.0
C26 N1 H1A 110.6
H1C N1 H1A 95.6
H1B N1 H1A 102.8
O2 C1 O1 123.3(3)
O2 C1 C2 119.9(3)
O1 C1 C2 116.7(3)
C3 C2 C1 116.4(3)
C3 C2 H2A 108.2
C1 C2 H2A 108.2
C3 C2 H2B 108.2
C1 C2 H2B 108.2
H2A C2 H2B 107.3
C2 C3 C4 113.3(3)
C2 C3 H3A 108.9
C4 C3 H3A 108.9
C2 C3 H3B 108.9
C4 C3 H3B 108.9
H3A C3 H3B 107.7
C5 C4 C3 114.7(3)
C5 C4 H4A 108.6
C3 C4 H4A 108.6
C5 C4 H4B 108.6
C3 C4 H4B 108.6
H4A C4 H4B 107.6
C6 C5 C4 111.8(3)
C6 C5 H5A 109.3
C4 C5 H5A 109.3
C6 C5 H5B 109.3
C4 C5 H5B 109.3
H5A C5 H5B 107.9
C7 C6 C5 116.5(3)
C7 C6 H6A 108.2
C5 C6 H6A 108.2
C7 C6 H6B 108.2
C5 C6 H6B 108.2
H6A C6 H6B 107.3
C6 C7 C14 114.7(3)
C6 C7 C8 114.9(3)
C14 C7 C8 111.5(3)
C6 C7 H7 104.8
C14 C7 H7 104.8
C8 C7 H7 104.8
C9 C8 C13 118.1(3)
C9 C8 C7 124.0(3)
C13 C8 C7 117.7(3)
C8 C9 C10 120.7(4)
C8 C9 H9 119.7
C10 C9 H9 119.7
C11 C10 C9 120.7(4)
C13 C10 H10 119.7
C9 C10 H10 119.7
C8 C13 C12 120.4(4)
C8 C13 H13 119.8
C12 C13 H13 119.8
C11 C12 C13 121.4(5)
C11 C12 H12 119.3
C13 C12 H12 119.3
C12 C11 C10 118.7(4)
C12 C11 H11 120.6
C10 C11 H11 120.6
C19 C14 C15 118.8(3)
C19 C14 C7 122.5(3)
C15 C14 C7 118.7(3)
O3 C15 C16 120.2(4)
O3 C15 C14 118.7(3)
C16 C15 C14 121.1(3)
C17 C16 C15 120.6(4)
C17 C16 C21 123.7(4)
C15 C16 C21 115.7(4)
C14 C19 C20 126.0(3)
C14 C19 C18 119.6(3)
C20 C19 C18 114.4(3)
O4 C18 C17 119.8(4)
O4 C18 C19 119.4(4)
C17 C18 C19 120.8(3)
C16 C17 C18 118.8(4)
C16 C17 C22 124.5(4)
C18 C17 C22 116.7(4)
C19 C20 H20A 109.5
C19 C20 H20B 109.5
H20A C20 H20B 109.5
C19 C20 H20C 109.5
H20A C20 H20C 109.5
H20B C20 H20C 109.5
C16 C21 H21A 109.5
C16 C21 H21B 109.5
H21A C21 H21B 109.5
C16 C21 H21C 109.5
H21A C21 H21C 109.5
H21B C21 H21C 109.5
C17 C22 H22A 109.5
C17 C22 H22B 109.5
H22A C22 H22B 109.5
C17 C22 H22C 109.5
H22A C22 H22C 109.5
H22B C22 H22C 109.5
O6 C23 C26 111.9(2)
O6 C23 H23A 109.2
C26 C23 H23A 109.2
O6 C23 H23B 109.2
C26 C23 H23B 109.2
H23A C23 H23B 107.9
O5 C24 C26 110.5(2)
O5 C24 H24A 109.6
C26 C24 H24A 109.6
O5 C24 H24B 109.6
C26 C24 H24B 109.6
H24A C24 H24B 108.1
O7 C25 C26 110.8(2)
O7 C25 H25A 109.5
C26 C25 H25A 109.5
O7 C25 H25B 109.5
C26 C25 H25B 109.5
H25A C25 H25B 108.1
N1 C26 C25 109.1(2)
N1 C26 C24 107.3(2)
C25 C26 C24 110.4(2)
N1 C26 C23 107.3(2)
C25 C26 C23 110.5(2)
C24 C26 C23 112.1(2)

loop_
_geom_bond_atom_site_label_1
_geom_bond_atom_site_label_2
_geom_bond_distance
O1 C1 1.258(4)
O2 C1 1.232(4)
O3 C15 1.226(4)
O4 C18 1.209(4)
O5 C24 1.428(4)
O5 H5 0.9657
O6 C23 1.406(4)
O6 H6 0.9109
O7 C25 1.423(4)
O7 H7A 0.9202
O8 H8B 0.9191
O8 H8A 0.9142
N1 C26 1.499(4)
N1 H1C 0.9892
N1 H1B 0.9100
N1 H1A 0.9682
C1 C2 1.526(4)
C2 C3 1.507(5)
C2 H2A 0.9900
C2 H2B 0.9900
C3 C4 1.523(4)
C3 H3A 0.9900
C3 H3B 0.9900
C4 C5 1.522(5)
C4 H4A 0.9900
C4 H4B 0.9900
C5 C6 1.514(5)
C5 H5A 0.9900
C5 H5B 0.9900
C6 C7 1.493(5)
C6 H6A 0.9900
C6 H6B 0.9900
C7 C14 1.515(5)
C7 C8 1.535(4)
C7 H7 1.0000
C8 C9 1.364(5)
C8 C13 1.383(5)
C9 C10 1.400(5)
C9 H9 0.9500
C10 C11 1.369(7)
C10 H10 0.9500
C13 C12 1.392(5)
C13 H13 0.9500
C12 C11 1.347(7)
C12 H12 0.9500
C11 H11 0.9500
C14 C19 1.353(4)
C14 C15 1.483(5)
C15 C16 1.469(5)
C16 C17 1.357(6)
C16 C21 1.499(6)
C19 C20 1.482(5)
C19 C18 1.502(5)
C18 C17 1.467(6)
C17 C22 1.493(6)
C20 H20A 0.9800
C20 H20B 0.9800
C20 H20C 0.9800
C21 H21A 0.9800
C21 H21B 0.9800
C21 H21C 0.9800
C22 H22A 0.9800
C22 H22B 0.9800
C22 H22C 0.9800
C23 C26 1.540(4)
C23 H23A 0.9900
C23 H23B 0.9900
C24 C26 1.524(4)
C24 H24A 0.9900
C24 H24B 0.9900
C25 C26 1.519(4)
C25 H25A 0.9900
C25 H25B 0.9900

loop_
_geom_hbond_atom_site_label_D
_geom_hbond_atom_site_label_H
_geom_hbond_atom_site_label_A
_geom_hbond_site_symmetry_A
_geom_hbond_distance_DH
_geom_hbond_distance_HA
_geom_hbond_distance_DA
_geom_hbond_angle_DHA
N1 H1C O8 3_666 0.99 1.85 2.800(4) 160
N1 H1B O5 2_655 0.91 2.04 2.935(3) 166
N1 H1A O6 4_575 0.97 1.88 2.779(3) 153
O5 H5 O7 4_575 0.97 1.76 2.714(3) 170
O6 H6 O1 . 0.91 1.81 2.662(3) 154
O7 H7A O8 4_575 0.92 1.77 2.686(3) 173
O8 H8B O2 . 0.92 1.76 2.617(3) 1523
O8 H8A O1 4_566 0.91 1.76 2.667(3) 173
C24 H24A O1 . 0.99 2.55 3.410(4) 146
C25 H25A O2 4_575 0.99 2.44 3.326(4) 149
